data_1001124
loop_
_publ_author_name
'Studer, F'
'Montfort, Y'
'Raveau, B'

_publ_section_title
;
Evolution structurale de nouvelles Perovskites lacunaires Y~x~ (Ta~3X~
W~1-3X~) O~3~
;
_journal_coden_ASTM JSSCBI
_journal_name_full 'Journal of Solid State Chemistry'
_journal_page_first 269
_journal_page_last 276
_journal_paper_doi 10.1016/0022-4596(73)90133-3
_journal_volume 7
_journal_year 1973
_chemical_formula_structural 'Y0.24 (TA0.72 W0.28) O3'
_chemical_formula_sum 'O3 Ta0.72 W0.28 Y0.24'
_chemical_name_systematic
;
Yttrium tantalum tungsten oxide (0.2/0.7/0.3/3)
;
_space_group_IT_number 221
_symmetry_cell_setting cubic
_symmetry_Int_Tables_number 221
_symmetry_space_group_name_Hall '-P 4 2 3'
_symmetry_space_group_name_H-M 'P m -3 m'
_cell_angle_alpha 90
_cell_angle_beta 90
_cell_angle_gamma 90
_cell_formula_units_Z 1
_cell_length_a 3.833
_cell_length_b 3.833
_cell_length_c 3.833
_cell_volume 56.3
_refine_ls_R_factor_all 0.06
_cod_original_formula_sum 'O3 Ta.72 W.28 Y.24'
_cod_database_code 1001124

loop_
_symmetry_equiv_pos_as_xyz
x,y,z
y,z,x
z,x,y
x,z,y
y,x,z
z,y,x
x,-y,-z
y,-z,-x
z,-x,-y
x,-z,-y
y,-x,-z
z,-y,-x
-x,y,-z
-y,z,-x
-z,x,-y
-x,z,-y
-y,x,-z
-z,y,-x
-x,-y,z
-y,-z,x
-z,-x,y
-x,-z,y
-y,-x,z
-z,-y,x
-x,-y,-z
-y,-z,-x
-z,-x,-y
-x,-z,-y
-y,-x,-z
-z,-y,-x
-x,y,z
-y,z,x
-z,x,y
-x,z,y
-y,x,z
-z,y,x
x,-y,z
y,-z,x
z,-x,y
x,-z,y
y,-x,z
z,-y,x
x,y,-z
y,z,-x
z,x,-y
x,z,-y
y,x,-z
z,y,-x

loop_
_atom_site_label
_atom_site_type_symbol
_atom_site_symmetry_multiplicity
_atom_site_Wyckoff_symbol
_atom_site_fract_x
_atom_site_fract_y
_atom_site_fract_z
_atom_site_occupancy
_atom_site_attached_hydrogens
_atom_site_calc_flag
Ta1 Ta5+ 1 b 0.5 0.5 0.5 0.72 0 d
W1 W6+ 1 b 0.5 0.5 0.5 0.28 0 d
Y1 Y3+ 1 a 0. 0. 0. 0.24 0 d
O1 O2- 3 c 0. 0.5 0.5 1. 0 d

loop_
_atom_type_symbol
_atom_type_oxidation_number
Ta5+ 5.000
W6+ 6.000
Y3+ 3.000
O2- -2.000
